data_2105417
loop_
_publ_author_name
'Modrick, M.A.'
'Ansell, G.B.'
'Wondre, F.R.'
'Wanklyn, B.M.'
'Leonowicz, M.E.'

_publ_section_title
;
 The Structure of Dinickel Niobium(V) Boron Oxide Ni2 Nb B O6
;
_journal_name_full 'Acta Crystallographica B (24,1968-38,1982)'
_journal_page_first 892
_journal_page_last 893
_journal_paper_doi 10.1107/S0567740882004300
_journal_volume 38
_journal_year 1982
_chemical_formula_sum 'B Nb Ni2 O6'
_chemical_name_systematic 'Ni2 Nb B O6'
_space_group_IT_number 62
_symmetry_space_group_name_Hall '-P 2ac 2n'
_symmetry_space_group_name_H-M 'P n m a'
_cell_angle_alpha 90
_cell_angle_beta 90
_cell_angle_gamma 90
_cell_formula_units_Z 4
_cell_length_a 10.057
_cell_length_b 8.618
_cell_length_c 4.49
_cell_volume 389.154
_citation_journal_id_ASTM ACBCAR
_cod_data_source_file boron0-1_376.cif
_cod_data_source_block B1Nb1Ni2O6
_cod_original_cell_volume 389.1538
_cod_original_formula_sum 'B1 Nb1 Ni2 O6'
_cod_database_code 2105417

loop_
_symmetry_equiv_pos_as_xyz
x,y,z
-x+1/2,-y,z+1/2
x+1/2,-y+1/2,-z+1/2
-x,y+1/2,-z
-x,-y,-z
x-1/2,y,-z-1/2
-x-1/2,y-1/2,z-1/2
x,-y-1/2,z

loop_
_atom_site_label
_atom_site_type_symbol
_atom_site_fract_x
_atom_site_fract_y
_atom_site_fract_z
_atom_site_occupancy
_atom_site_U_iso_or_equiv
Nb1 Nb+5 0.41866 0.25 0.47239 1 0.0
Ni1 Ni+2 0.13554 0.0702 0.48139 1 0.0
O4 O-2 -0.03806 0.41537 0.2584 1 0.0
O3 O-2 0.29239 0.38483 0.76158 1 0.0
O2 O-2 0.08431 0.25 0.78263 1 0.0
B1 B+3 0.22646 0.25 0.9106 1 0.0
O1 O-2 0.22711 0.25 0.2302 1 0.0
